data_7248095
loop_
_publ_author_name
'Ghosh, Prasanjit'
'Chhetri, Gautam'
'Mandal, Anirban'
'Chen, Yu'
'Hersh, William H.'
'Das, Sajal'

_publ_section_title
;
 C(sp2)--H selenylation of substituted benzo[4,5]imidazo[2,1-b]thiazoles
 using phenyliodine(iii)bis(trifluoroacetate) as a mediator
;
_journal_issue 7
_journal_name_full 'RSC Advances'
_journal_page_first 4462
_journal_page_last 4470
_journal_paper_doi 10.1039/D4RA00057A
_journal_volume 14
_journal_year 2024
_chemical_formula_moiety 'C21 H12 Cl F N2 S Se'
_chemical_formula_sum 'C21 H12 Cl F N2 S Se'
_chemical_formula_weight 457.80
_chemical_name_systematic
;
 3-(4-chlorophenyl)-2-((4-fluorophenyl)selanyl)benzo[4,5]
  imidazo[2,1-b]thiazole
;
_space_group_crystal_system triclinic
_space_group_IT_number 2
_space_group_name_Hall '-P 1'
_space_group_name_H-M_alt 'P -1'
_atom_sites_solution_hydrogens geom
_audit_creation_method SHELXL-2016/6
_audit_update_record
;
2023-11-29 deposited with the CCDC.	2024-01-18 downloaded from the CCDC.
;
_cell_angle_alpha 70.528(22)
_cell_angle_beta 67.961(21)
_cell_angle_gamma 73.477(23)
_cell_formula_units_Z 2
_cell_length_a 9.2475(173)
_cell_length_b 9.9092(187)
_cell_length_c 11.8955(222)
_cell_measurement_reflns_used 2601
_cell_measurement_temperature 300(2)
_cell_measurement_theta_max 22.97
_cell_measurement_theta_min 2.42
_cell_volume 937(3)
_computing_cell_refinement 'APEX3 v2017.3-0 (Bruker AXS)'
_computing_data_collection 'Bruker Instrument Service v2018.1.0.3'
_computing_data_reduction 'SAINT V8.38A (Bruker AXS Inc., 2017)'
_computing_molecular_graphics 'shelXle (C.B. Huebschle, rev 833)'
_computing_publication_material 'Mercury 2020.1 (Build 280191)'
_computing_structure_refinement 'SHELXL-2016/6 (Sheldrick, 2016)'
_computing_structure_solution 'SHELXT 2014/5 (Sheldrick, 2014)'
_diffrn_ambient_temperature 300(2)
_diffrn_detector_area_resol_mean 8.3333
_diffrn_measured_fraction_theta_full 0.993
_diffrn_measured_fraction_theta_max 0.983
_diffrn_measurement_device_type 'Bruker Breeze CCD'
_diffrn_measurement_method '\f and \w scans'
_diffrn_radiation_type MoK\a
_diffrn_radiation_wavelength 0.71073
_diffrn_reflns_av_R_equivalents 0.0303
_diffrn_reflns_av_unetI/netI 0.0448
_diffrn_reflns_Laue_measured_fraction_full 0.993
_diffrn_reflns_Laue_measured_fraction_max 0.983
_diffrn_reflns_limit_h_max 11
_diffrn_reflns_limit_h_min -11
_diffrn_reflns_limit_k_max 12
_diffrn_reflns_limit_k_min -12
_diffrn_reflns_limit_l_max 15
_diffrn_reflns_limit_l_min -15
_diffrn_reflns_number 10528
_diffrn_reflns_point_group_measured_fraction_full 0.993
_diffrn_reflns_point_group_measured_fraction_max 0.983
_diffrn_reflns_theta_full 25.242
_diffrn_reflns_theta_max 27.206
_diffrn_reflns_theta_min 1.910
_diffrn_source 'fine-focus tube'
_exptl_absorpt_coefficient_mu 2.276
_exptl_absorpt_correction_type multi-scan
_exptl_absorpt_process_details 'SADABS-2016/2 (Bruker AXS Inc.)'
_exptl_crystal_colour 'light yellow'
_exptl_crystal_density_diffrn 1.623
_exptl_crystal_density_method 'not measured'
_exptl_crystal_description fragment
_exptl_crystal_F_000 456
_exptl_crystal_size_max 0.450
_exptl_crystal_size_mid 0.282
_exptl_crystal_size_min 0.178
_exptl_transmission_factor_max 0.7455
_exptl_transmission_factor_min 0.6532
_refine_diff_density_max 0.331
_refine_diff_density_min -0.274
_refine_diff_density_rms 0.050
_refine_ls_extinction_method none
_refine_ls_goodness_of_fit_ref 0.925
_refine_ls_hydrogen_treatment noref
_refine_ls_matrix_type full
_refine_ls_number_parameters 244
_refine_ls_number_reflns 4102
_refine_ls_number_restraints 0
_refine_ls_restrained_S_all 0.925
_refine_ls_R_factor_all 0.0637
_refine_ls_R_factor_gt 0.0332
_refine_ls_shift/su_max 0.001
_refine_ls_shift/su_mean 0.000
_refine_ls_structure_factor_coef Fsqd
_refine_ls_weighting_details 'w=1/[\s^2^(Fo^2^)+(0.0404P)^2^] where P=(Fo^2^+2Fc^2^)/3'
_refine_ls_weighting_scheme calc
_refine_ls_wR_factor_gt 0.0713
_refine_ls_wR_factor_ref 0.0782
_reflns_Friedel_coverage 0.000
_reflns_number_gt 2580
_reflns_number_total 4102
_reflns_threshold_expression 'I > 2\s(I)'
_cod_data_source_file d4ra00057a2.cif
_cod_data_source_block YCSD18_p383_0m
_cod_original_cell_volume 937(5)
_cod_database_code 7248095
_shelx_space_group_comment
;
The symmetry employed for this shelxl refinement is uniquely defined
by the following loop, which should always be used as a source of
symmetry information in preference to the above space-group names.
They are only intended as comments.
;

loop_
_space_group_symop_operation_xyz
'x, y, z'
'-x, -y, -z'

loop_
_atom_site_label
_atom_site_type_symbol
_atom_site_fract_x
_atom_site_fract_y
_atom_site_fract_z
_atom_site_U_iso_or_equiv
_atom_site_adp_type
_atom_site_occupancy
_atom_site_site_symmetry_order
_atom_site_calc_flag
_atom_site_refinement_flags_posn
_atom_site_refinement_flags_adp
_atom_site_refinement_flags_occupancy
_atom_site_disorder_assembly
_atom_site_disorder_group
Se1 Se 0.10130(3) 0.59015(3) 0.68894(3) 0.06439(12) Uani 1 1 d . . . . .
Cl1 Cl 0.71718(10) 0.24588(9) 0.95445(8) 0.0908(3) Uani 1 1 d . . . . .
S1 S 0.21038(7) 0.86929(7) 0.47786(6) 0.05768(19) Uani 1 1 d . . . . .
F1 F -0.3451(2) 0.91566(19) 1.06796(15) 0.0914(5) Uani 1 1 d . . . . .
N1 N 0.4895(2) 0.78806(19) 0.49766(16) 0.0420(4) Uani 1 1 d . . . . .
N2 N 0.4829(2) 0.9914(2) 0.33824(17) 0.0522(5) Uani 1 1 d . . . . .
C1 C -0.0349(3) 0.7028(2) 0.8056(2) 0.0486(6) Uani 1 1 d . . . . .
C2 C -0.1754(3) 0.7888(3) 0.7885(2) 0.0543(6) Uani 1 1 d . . . . .
H1 H -0.199420 0.798225 0.716750 0.065 Uiso 1 1 calc R U . . .
C3 C -0.2797(3) 0.8605(3) 0.8766(3) 0.0606(7) Uani 1 1 d . . . . .
H2 H -0.374628 0.918018 0.865486 0.073 Uiso 1 1 calc R U . . .
C4 C -0.2419(3) 0.8459(3) 0.9802(3) 0.0606(7) Uani 1 1 d . . . . .
C5 C -0.1049(3) 0.7634(3) 1.0003(2) 0.0690(8) Uani 1 1 d . . . . .
H4 H -0.082033 0.756083 1.072077 0.083 Uiso 1 1 calc R U . . .
C6 C 0.0001(3) 0.6905(3) 0.9121(2) 0.0625(7) Uani 1 1 d . . . . .
H3 H 0.094458 0.633108 0.924408 0.075 Uiso 1 1 calc R U . . .
C7 C 0.2547(3) 0.7098(3) 0.5904(2) 0.0503(6) Uani 1 1 d . . . . .
C8 C 0.4026(3) 0.8982(3) 0.4288(2) 0.0468(6) Uani 1 1 d . . . . .
C9 C 0.4064(3) 0.6834(2) 0.5909(2) 0.0450(5) Uani 1 1 d . . . . .
C10 C 0.4819(3) 0.5724(2) 0.6802(2) 0.0443(5) Uani 1 1 d . . . . .
C11 C 0.5423(3) 0.6177(3) 0.7497(2) 0.0525(6) Uani 1 1 d . . . . .
H8 H 0.534344 0.716625 0.738893 0.063 Uiso 1 1 calc R U . . .
C12 C 0.6134(3) 0.5181(3) 0.8337(2) 0.0586(7) Uani 1 1 d . . . . .
H7 H 0.652765 0.549229 0.880372 0.070 Uiso 1 1 calc R U . . .
C13 C 0.6262(3) 0.3728(3) 0.8488(2) 0.0564(6) Uani 1 1 d . . . . .
C14 C 0.5673(3) 0.3250(3) 0.7814(2) 0.0604(7) Uani 1 1 d . . . . .
H5 H 0.576549 0.225874 0.792123 0.073 Uiso 1 1 calc R U . . .
C15 C 0.4948(3) 0.4248(3) 0.6983(2) 0.0547(6) Uani 1 1 d . . . . .
H6 H 0.453668 0.392830 0.653430 0.066 Uiso 1 1 calc R U . . .
C16 C 0.6462(3) 0.8105(2) 0.4406(2) 0.0438(5) Uani 1 1 d . . . . .
C17 C 0.6374(3) 0.9384(3) 0.3438(2) 0.0480(6) Uani 1 1 d . . . . .
C18 C 0.7745(3) 0.9909(3) 0.2671(2) 0.0615(7) Uani 1 1 d . . . . .
H9 H 0.770826 1.076411 0.203664 0.074 Uiso 1 1 calc R U . . .
C19 C 0.9158(3) 0.9157(3) 0.2856(2) 0.0679(8) Uani 1 1 d . . . . .
H12 H 1.008761 0.950502 0.234413 0.081 Uiso 1 1 calc R U . . .
C20 C 0.9223(3) 0.7869(3) 0.3805(3) 0.0637(7) Uani 1 1 d . . . . .
H10 H 1.020320 0.736537 0.389830 0.076 Uiso 1 1 calc R U . . .
C21 C 0.7877(3) 0.7326(3) 0.4605(2) 0.0530(6) Uani 1 1 d . . . . .
H11 H 0.792039 0.647804 0.524506 0.064 Uiso 1 1 calc R U . . .

loop_
_atom_site_aniso_label
_atom_site_aniso_U_11
_atom_site_aniso_U_22
_atom_site_aniso_U_33
_atom_site_aniso_U_23
_atom_site_aniso_U_13
_atom_site_aniso_U_12
Se1 0.05186(17) 0.0690(2) 0.0754(2) -0.02989(15) -0.00609(13) -0.02053(13)
Cl1 0.1033(6) 0.0763(5) 0.0802(5) 0.0003(4) -0.0471(5) 0.0037(5)
S1 0.0463(4) 0.0700(4) 0.0589(4) -0.0200(3) -0.0200(3) -0.0046(3)
F1 0.0829(11) 0.1026(13) 0.0844(11) -0.0497(10) 0.0064(9) -0.0237(10)
N1 0.0431(11) 0.0488(11) 0.0374(10) -0.0125(9) -0.0133(9) -0.0103(9)
N2 0.0591(13) 0.0576(13) 0.0417(11) -0.0103(10) -0.0180(10) -0.0127(11)
C1 0.0414(13) 0.0532(14) 0.0503(14) -0.0091(11) -0.0098(11) -0.0184(11)
C2 0.0474(14) 0.0613(16) 0.0579(15) -0.0102(13) -0.0180(12) -0.0192(13)
C3 0.0448(14) 0.0627(17) 0.0720(18) -0.0186(15) -0.0147(14) -0.0096(13)
C4 0.0558(16) 0.0632(17) 0.0571(17) -0.0183(14) -0.0013(14) -0.0210(14)
C5 0.077(2) 0.084(2) 0.0505(16) -0.0140(15) -0.0210(15) -0.0228(17)
C6 0.0551(16) 0.0676(17) 0.0640(17) -0.0122(14) -0.0243(14) -0.0075(13)
C7 0.0454(14) 0.0570(15) 0.0492(14) -0.0180(12) -0.0096(11) -0.0120(11)
C8 0.0504(14) 0.0534(14) 0.0411(13) -0.0175(12) -0.0178(11) -0.0045(12)
C9 0.0467(14) 0.0506(14) 0.0413(13) -0.0183(11) -0.0097(11) -0.0120(11)
C10 0.0424(12) 0.0491(14) 0.0404(12) -0.0121(11) -0.0074(10) -0.0134(11)
C11 0.0635(16) 0.0447(14) 0.0543(15) -0.0089(12) -0.0225(13) -0.0161(12)
C12 0.0703(17) 0.0597(17) 0.0537(15) -0.0080(13) -0.0282(14) -0.0193(14)
C13 0.0558(15) 0.0560(16) 0.0469(15) -0.0075(12) -0.0126(12) -0.0055(12)
C14 0.0722(18) 0.0445(15) 0.0560(16) -0.0124(13) -0.0127(14) -0.0082(13)
C15 0.0617(16) 0.0542(16) 0.0544(15) -0.0213(13) -0.0160(13) -0.0134(13)
C16 0.0449(13) 0.0534(14) 0.0404(13) -0.0186(11) -0.0124(11) -0.0133(11)
C17 0.0553(15) 0.0571(15) 0.0370(13) -0.0135(11) -0.0128(11) -0.0188(12)
C18 0.0759(19) 0.0704(18) 0.0431(15) -0.0066(13) -0.0165(14) -0.0324(16)
C19 0.0641(19) 0.092(2) 0.0540(17) -0.0186(17) -0.0052(14) -0.0412(17)
C20 0.0467(15) 0.083(2) 0.0702(18) -0.0271(17) -0.0163(13) -0.0187(14)
C21 0.0535(15) 0.0577(15) 0.0524(15) -0.0132(12) -0.0194(12) -0.0139(13)

loop_
_atom_type_symbol
_atom_type_description
_atom_type_scat_dispersion_real
_atom_type_scat_dispersion_imag
_atom_type_scat_source
C C 0.0033 0.0016 'International Tables Vol C Tables 4.2.6.8 and 6.1.1.4'
H H 0.0000 0.0000 'International Tables Vol C Tables 4.2.6.8 and 6.1.1.4'
N N 0.0061 0.0033 'International Tables Vol C Tables 4.2.6.8 and 6.1.1.4'
F F 0.0171 0.0103 'International Tables Vol C Tables 4.2.6.8 and 6.1.1.4'
S S 0.1246 0.1234 'International Tables Vol C Tables 4.2.6.8 and 6.1.1.4'
Cl Cl 0.1484 0.1585 'International Tables Vol C Tables 4.2.6.8 and 6.1.1.4'
Se Se -0.0929 2.2259 'International Tables Vol C Tables 4.2.6.8 and 6.1.1.4'

loop_
_geom_angle_atom_site_label_1
_geom_angle_atom_site_label_2
_geom_angle_atom_site_label_3
_geom_angle
_geom_angle_site_symmetry_1
_geom_angle_site_symmetry_3
_geom_angle_publ_flag
C7 Se1 C1 100.48(16) . . ?
C8 S1 C7 90.62(13) . . ?
C8 N1 C9 115.7(2) . . ?
C8 N1 C16 105.5(2) . . ?
C9 N1 C16 138.41(19) . . ?
C8 N2 C17 103.4(2) . . ?
C6 C1 C2 119.2(2) . . ?
C6 C1 Se1 120.5(2) . . ?
C2 C1 Se1 120.1(2) . . ?
C3 C2 C1 120.5(3) . . ?
C3 C2 H1 119.7 . . ?
C1 C2 H1 119.7 . . ?
C4 C3 C2 118.7(3) . . ?
C4 C3 H2 120.6 . . ?
C2 C3 H2 120.6 . . ?
C3 C4 F1 119.0(3) . . ?
C3 C4 C5 122.7(3) . . ?
F1 C4 C5 118.3(3) . . ?
C4 C5 C6 118.7(3) . . ?
C4 C5 H4 120.6 . . ?
C6 C5 H4 120.6 . . ?
C5 C6 C1 120.1(3) . . ?
C5 C6 H3 120.0 . . ?
C1 C6 H3 120.0 . . ?
C9 C7 S1 112.80(18) . . ?
C9 C7 Se1 126.7(2) . . ?
S1 C7 Se1 120.39(16) . . ?
N2 C8 N1 115.2(2) . . ?
N2 C8 S1 134.63(19) . . ?
N1 C8 S1 109.9(2) . . ?
C7 C9 N1 110.9(2) . . ?
C7 C9 C10 128.8(2) . . ?
N1 C9 C10 120.0(2) . . ?
C15 C10 C11 118.5(2) . . ?
C15 C10 C9 122.8(2) . . ?
C11 C10 C9 118.7(2) . . ?
C12 C11 C10 120.6(3) . . ?
C12 C11 H8 119.7 . . ?
C10 C11 H8 119.7 . . ?
C13 C12 C11 119.7(2) . . ?
C13 C12 H7 120.2 . . ?
C11 C12 H7 120.2 . . ?
C12 C13 C14 120.9(2) . . ?
C12 C13 Cl1 120.0(2) . . ?
C14 C13 Cl1 119.2(2) . . ?
C15 C14 C13 119.3(3) . . ?
C15 C14 H5 120.3 . . ?
C13 C14 H5 120.3 . . ?
C14 C15 C10 121.0(2) . . ?
C14 C15 H6 119.5 . . ?
C10 C15 H6 119.5 . . ?
C21 C16 N1 133.1(2) . . ?
C21 C16 C17 122.6(2) . . ?
N1 C16 C17 104.3(2) . . ?
C18 C17 N2 129.2(2) . . ?
C18 C17 C16 119.2(2) . . ?
N2 C17 C16 111.6(2) . . ?
C19 C18 C17 119.1(3) . . ?
C19 C18 H9 120.5 . . ?
C17 C18 H9 120.5 . . ?
C18 C19 C20 120.8(3) . . ?
C18 C19 H12 119.6 . . ?
C20 C19 H12 119.6 . . ?
C21 C20 C19 121.9(3) . . ?
C21 C20 H10 119.1 . . ?
C19 C20 H10 119.1 . . ?
C20 C21 C16 116.5(3) . . ?
C20 C21 H11 121.8 . . ?
C16 C21 H11 121.8 . . ?

loop_
_geom_bond_atom_site_label_1
_geom_bond_atom_site_label_2
_geom_bond_distance
_geom_bond_site_symmetry_2
_geom_bond_publ_flag
Se1 C7 1.891(3) . ?
Se1 C1 1.918(3) . ?
Cl1 C13 1.734(3) . ?
S1 C8 1.727(4) . ?
S1 C7 1.758(3) . ?
F1 C4 1.356(3) . ?
N1 C8 1.382(3) . ?
N1 C9 1.395(3) . ?
N1 C16 1.398(4) . ?
N2 C8 1.300(3) . ?
N2 C17 1.394(4) . ?
C1 C6 1.381(4) . ?
C1 C2 1.381(4) . ?
C2 C3 1.371(4) . ?
C2 H1 0.9300 . ?
C3 C4 1.355(4) . ?
C3 H2 0.9300 . ?
C4 C5 1.356(4) . ?
C5 C6 1.381(4) . ?
C5 H4 0.9300 . ?
C6 H3 0.9300 . ?
C7 C9 1.353(4) . ?
C9 C10 1.472(3) . ?
C10 C15 1.382(4) . ?
C10 C11 1.390(3) . ?
C11 C12 1.368(3) . ?
C11 H8 0.9300 . ?
C12 C13 1.367(4) . ?
C12 H7 0.9300 . ?
C13 C14 1.376(4) . ?
C14 C15 1.367(4) . ?
C14 H5 0.9300 . ?
C15 H6 0.9300 . ?
C16 C21 1.378(4) . ?
C16 C17 1.406(4) . ?
C17 C18 1.379(4) . ?
C18 C19 1.365(4) . ?
C18 H9 0.9300 . ?
C19 C20 1.397(4) . ?
C19 H12 0.9300 . ?
C20 C21 1.377(4) . ?
C20 H10 0.9300 . ?
C21 H11 0.9300 . ?

loop_
_geom_torsion_atom_site_label_1
_geom_torsion_atom_site_label_2
_geom_torsion_atom_site_label_3
_geom_torsion_atom_site_label_4
_geom_torsion
_geom_torsion_site_symmetry_1
_geom_torsion_site_symmetry_2
_geom_torsion_site_symmetry_3
_geom_torsion_site_symmetry_4
_geom_torsion_publ_flag
C6 C1 C2 C3 -0.5(4) . . . . ?
Se1 C1 C2 C3 174.67(19) . . . . ?
C1 C2 C3 C4 0.3(4) . . . . ?
C2 C3 C4 F1 -179.6(2) . . . . ?
C2 C3 C4 C5 0.1(4) . . . . ?
C3 C4 C5 C6 -0.4(4) . . . . ?
F1 C4 C5 C6 179.2(2) . . . . ?
C4 C5 C6 C1 0.3(4) . . . . ?
C2 C1 C6 C5 0.2(4) . . . . ?
Se1 C1 C6 C5 -175.0(2) . . . . ?
C8 S1 C7 C9 1.16(18) . . . . ?
C8 S1 C7 Se1 -175.64(14) . . . . ?
C1 Se1 C7 C9 107.6(2) . . . . ?
C1 Se1 C7 S1 -76.04(19) . . . . ?
C17 N2 C8 N1 1.6(2) . . . . ?
C17 N2 C8 S1 -171.9(2) . . . . ?
C9 N1 C8 N2 -176.89(18) . . . . ?
C16 N1 C8 N2 -2.7(2) . . . . ?
C9 N1 C8 S1 -1.8(2) . . . . ?
C16 N1 C8 S1 172.43(14) . . . . ?
C7 S1 C8 N2 174.1(2) . . . . ?
C7 S1 C8 N1 0.34(16) . . . . ?
S1 C7 C9 N1 -2.3(2) . . . . ?
Se1 C7 C9 N1 174.25(15) . . . . ?
S1 C7 C9 C10 171.84(18) . . . . ?
Se1 C7 C9 C10 -11.6(4) . . . . ?
C8 N1 C9 C7 2.7(3) . . . . ?
C16 N1 C9 C7 -168.9(2) . . . . ?
C8 N1 C9 C10 -172.07(18) . . . . ?
C16 N1 C9 C10 16.4(4) . . . . ?
C7 C9 C10 C15 61.6(3) . . . . ?
N1 C9 C10 C15 -124.8(2) . . . . ?
C7 C9 C10 C11 -118.1(3) . . . . ?
N1 C9 C10 C11 55.5(3) . . . . ?
C15 C10 C11 C12 0.2(3) . . . . ?
C9 C10 C11 C12 180.0(2) . . . . ?
C10 C11 C12 C13 0.5(4) . . . . ?
C11 C12 C13 C14 -0.6(4) . . . . ?
C11 C12 C13 Cl1 179.61(19) . . . . ?
C12 C13 C14 C15 -0.1(4) . . . . ?
Cl1 C13 C14 C15 179.73(19) . . . . ?
C13 C14 C15 C10 0.8(4) . . . . ?
C11 C10 C15 C14 -0.9(3) . . . . ?
C9 C10 C15 C14 179.4(2) . . . . ?
C8 N1 C16 C21 -175.0(2) . . . . ?
C9 N1 C16 C21 -2.9(4) . . . . ?
C8 N1 C16 C17 2.4(2) . . . . ?
C9 N1 C16 C17 174.5(2) . . . . ?
C8 N2 C17 C18 177.6(2) . . . . ?
C8 N2 C17 C16 0.0(2) . . . . ?
C21 C16 C17 C18 -1.7(3) . . . . ?
N1 C16 C17 C18 -179.42(19) . . . . ?
C21 C16 C17 N2 176.1(2) . . . . ?
N1 C16 C17 N2 -1.6(2) . . . . ?
N2 C17 C18 C19 -176.1(2) . . . . ?
C16 C17 C18 C19 1.3(3) . . . . ?
C17 C18 C19 C20 0.2(4) . . . . ?
C18 C19 C20 C21 -1.5(4) . . . . ?
C19 C20 C21 C16 1.2(4) . . . . ?
N1 C16 C21 C20 177.4(2) . . . . ?
C17 C16 C21 C20 0.4(3) . . . . ?
